data_1556069
loop_
_publ_author_name
'Mellerup, Soren K.'
'H\"afele, Lisa'
'Lorbach, Andreas'
'Wang, Xiang'
'Wang, Suning'

_publ_section_title
;
 Triplet Energy and \p-Conjugation Effects on Photoisomerization of Chiral
 N,C-Chelate Organoborons with PAH Substituents.
;
_journal_issue 14
_journal_name_full 'Organic letters'
_journal_page_first 3851
_journal_page_last 3854
_journal_paper_doi 10.1021/acs.orglett.7b01724
_journal_volume 19
_journal_year 2017
_chemical_formula_sum 'C46 H36 B N'
_chemical_formula_weight 613.57
_space_group_crystal_system monoclinic
_space_group_IT_number 14
_space_group_name_Hall '-P 2yn'
_space_group_name_H-M_alt 'P 1 21/n 1'
_atom_sites_solution_hydrogens geom
_audit_creation_method SHELXL-2014/7
_cell_angle_alpha 90
_cell_angle_beta 103.5334(9)
_cell_angle_gamma 90
_cell_formula_units_Z 4
_cell_length_a 13.7790(4)
_cell_length_b 10.4066(2)
_cell_length_c 24.1478(6)
_cell_measurement_reflns_used 7921
_cell_measurement_temperature 180(2)
_cell_measurement_theta_max 28.00
_cell_measurement_theta_min 2.48
_cell_volume 3366.47(14)
_computing_cell_refinement 'Bruker SAINT'
_computing_data_collection 'Bruker APEX2'
_computing_data_reduction 'Bruker SAINT'
_computing_molecular_graphics 'Bruker SHELXTL'
_computing_publication_material 'Bruker SHELXTL'
_computing_structure_refinement 'SHELXL-2014/7 (Sheldrick, 2014)'
_computing_structure_solution 'SHELXS-97 (Sheldrick 2008)'
_diffrn_ambient_temperature 180(2)
_diffrn_measured_fraction_theta_full 0.994
_diffrn_measured_fraction_theta_max 0.993
_diffrn_measurement_device_type 'Bruker APEX-II CCD'
_diffrn_measurement_method '\f and \w scans'
_diffrn_radiation_type MoK\a
_diffrn_radiation_wavelength 0.71073
_diffrn_reflns_av_R_equivalents 0.0553
_diffrn_reflns_av_unetI/netI 0.0432
_diffrn_reflns_Laue_measured_fraction_full 0.994
_diffrn_reflns_Laue_measured_fraction_max 0.993
_diffrn_reflns_limit_h_max 18
_diffrn_reflns_limit_h_min -18
_diffrn_reflns_limit_k_max 13
_diffrn_reflns_limit_k_min -13
_diffrn_reflns_limit_l_max 31
_diffrn_reflns_limit_l_min -29
_diffrn_reflns_number 37244
_diffrn_reflns_point_group_measured_fraction_full 0.994
_diffrn_reflns_point_group_measured_fraction_max 0.993
_diffrn_reflns_theta_full 25.242
_diffrn_reflns_theta_max 28.052
_diffrn_reflns_theta_min 2.141
_exptl_absorpt_coefficient_mu 0.069
_exptl_absorpt_correction_T_max 0.997
_exptl_absorpt_correction_T_min 0.986
_exptl_absorpt_correction_type multi-scan
_exptl_crystal_colour yellow
_exptl_crystal_density_diffrn 1.211
_exptl_crystal_description plate
_exptl_crystal_F_000 1296
_exptl_crystal_size_max 0.200
_exptl_crystal_size_mid 0.100
_exptl_crystal_size_min 0.050
_refine_diff_density_max 1.258
_refine_diff_density_min -0.379
_refine_diff_density_rms 0.088
_refine_ls_extinction_method none
_refine_ls_goodness_of_fit_ref 1.085
_refine_ls_hydrogen_treatment constr
_refine_ls_matrix_type full
_refine_ls_number_parameters 436
_refine_ls_number_reflns 8107
_refine_ls_number_restraints 0
_refine_ls_restrained_S_all 1.085
_refine_ls_R_factor_all 0.0938
_refine_ls_R_factor_gt 0.0694
_refine_ls_shift/su_max 0.000
_refine_ls_shift/su_mean 0.000
_refine_ls_structure_factor_coef Fsqd
_refine_ls_weighting_details 'w=1/[\s^2^(Fo^2^)+(0.0900P)^2^+1.9000P] where P=(Fo^2^+2Fc^2^)/3'
_refine_ls_weighting_scheme calc
_refine_ls_wR_factor_gt 0.1787
_refine_ls_wR_factor_ref 0.1959
_reflns_Friedel_coverage 0.000
_reflns_number_gt 6076
_reflns_number_total 8107
_reflns_threshold_expression 'I > 2\s(I)'
_cod_data_source_file ol7b01724_si_002.cif
_cod_data_source_block soren23_compound5
_cod_original_sg_symbol_H-M 'P 21/n'
_cod_database_code 1556069
_shelx_shelxl_version_number 2014/7
_shelx_space_group_comment
; 
The symmetry employed for this shelxl refinement is uniquely defined 
by the following loop, which should always be used as a source of 
symmetry information in preference to the above space-group names. 
They are only intended as comments. 
;
_shelx_estimated_absorpt_t_min 0.986
_shelx_estimated_absorpt_t_max 0.997

loop_
_space_group_symop_operation_xyz
'x, y, z'
'-x+1/2, y+1/2, -z+1/2'
'-x, -y, -z'
'x-1/2, -y-1/2, z-1/2'

loop_
_atom_site_label
_atom_site_type_symbol
_atom_site_fract_x
_atom_site_fract_y
_atom_site_fract_z
_atom_site_U_iso_or_equiv
_atom_site_adp_type
_atom_site_occupancy
_atom_site_site_symmetry_order
_atom_site_calc_flag
_atom_site_refinement_flags_posn
_atom_site_refinement_flags_adp
B1 B 0.94710(16) 0.3513(2) 0.20576(9) 0.0267(4) Uani 1 1 d . .
N1 N 1.06563(13) 0.36513(16) 0.20887(8) 0.0335(4) Uani 1 1 d . .
C1 C 0.94755(14) 0.44088(17) 0.26104(8) 0.0243(4) Uani 1 1 d . .
C2 C 0.87088(16) 0.4776(2) 0.28557(10) 0.0372(5) Uani 1 1 d . .
H2A H 0.8068 0.4397 0.2726 0.045 Uiso 1 1 calc R U
C3 C 0.8851(2) 0.5682(2) 0.32851(11) 0.0487(6) Uani 1 1 d . .
H3A H 0.8314 0.5913 0.3450 0.058 Uiso 1 1 calc R U
C4 C 0.9773(2) 0.6250(3) 0.34739(11) 0.0544(7) Uani 1 1 d . .
H4A H 0.9872 0.6872 0.3770 0.065 Uiso 1 1 calc R U
C5 C 1.0547(2) 0.5917(2) 0.32348(10) 0.0455(6) Uani 1 1 d . .
H5A H 1.1182 0.6312 0.3361 0.055 Uiso 1 1 calc R U
C6 C 1.03936(15) 0.49975(19) 0.28052(9) 0.0321(4) Uani 1 1 d . .
C7 C 1.11085(15) 0.4519(2) 0.24978(9) 0.0336(5) Uani 1 1 d . .
C8 C 1.21127(17) 0.4833(3) 0.25690(13) 0.0525(7) Uani 1 1 d . .
H8A H 1.2425 0.5421 0.2856 0.063 Uiso 1 1 calc R U
C9 C 1.2643(2) 0.4276(3) 0.22155(17) 0.0694(10) Uani 1 1 d . .
H9A H 1.3327 0.4485 0.2256 0.083 Uiso 1 1 calc R U
C10 C 1.2179(2) 0.3404(3) 0.17984(16) 0.0660(9) Uani 1 1 d . .
H10A H 1.2542 0.3027 0.1550 0.079 Uiso 1 1 calc R U
C11 C 1.1193(2) 0.3097(2) 0.17492(11) 0.0448(6) Uani 1 1 d . .
H11A H 1.0882 0.2485 0.1472 0.054 Uiso 1 1 calc R U
C12 C 0.91874(13) 0.19856(17) 0.20644(8) 0.0247(4) Uani 1 1 d . .
C13 C 0.93989(14) 0.12723(18) 0.25792(8) 0.0282(4) Uani 1 1 d . .
C14 C 0.92231(16) -0.00457(19) 0.25778(9) 0.0336(4) Uani 1 1 d . .
H14A H 0.9357 -0.0492 0.2931 0.040 Uiso 1 1 calc R U
C15 C 0.88602(17) -0.07289(19) 0.20810(9) 0.0358(5) Uani 1 1 d . .
C16 C 0.86755(17) -0.0049(2) 0.15762(9) 0.0340(5) Uani 1 1 d . .
H16A H 0.8437 -0.0499 0.1229 0.041 Uiso 1 1 calc R U
C17 C 0.88260(14) 0.12739(18) 0.15583(8) 0.0275(4) Uani 1 1 d . .
C18 C 0.98272(19) 0.1866(2) 0.31554(9) 0.0429(6) Uani 1 1 d . .
H18A H 1.0021 0.1185 0.3440 0.064 Uiso 1 1 calc R U
H18B H 0.9323 0.2417 0.3262 0.064 Uiso 1 1 calc R U
H18C H 1.0415 0.2382 0.3138 0.064 Uiso 1 1 calc R U
C19 C 0.8663(3) -0.2155(2) 0.20950(12) 0.0567(7) Uani 1 1 d . .
H19A H 0.8236 -0.2424 0.1730 0.085 Uiso 1 1 calc R U
H19B H 0.8328 -0.2344 0.2402 0.085 Uiso 1 1 calc R U
H19C H 0.9297 -0.2623 0.2163 0.085 Uiso 1 1 calc R U
C20 C 0.85743(19) 0.1868(2) 0.09687(9) 0.0395(5) Uani 1 1 d . .
H20A H 0.8485 0.1186 0.0681 0.059 Uiso 1 1 calc R U
H20B H 0.9119 0.2436 0.0925 0.059 Uiso 1 1 calc R U
H20C H 0.7956 0.2365 0.0918 0.059 Uiso 1 1 calc R U
C21 C 0.88706(14) 0.44244(17) 0.15429(8) 0.0246(4) Uani 1 1 d . .
C22 C 0.93438(14) 0.51812(17) 0.12265(8) 0.0247(4) Uani 1 1 d . .
H22A H 1.0044 0.5082 0.1276 0.030 Uiso 1 1 calc R U
C23 C 0.88458(14) 0.61162(17) 0.08235(8) 0.0241(4) Uani 1 1 d . .
C24 C 0.93768(14) 0.68923(18) 0.05210(8) 0.0258(4) Uani 1 1 d . .
C25 C 0.88631(15) 0.77711(18) 0.01142(8) 0.0274(4) Uani 1 1 d . .
C26 C 0.93682(17) 0.8567(2) -0.02110(9) 0.0333(4) Uani 1 1 d . .
H26A H 1.0071 0.8490 -0.0158 0.040 Uiso 1 1 calc R U
C27 C 0.88649(19) 0.9434(2) -0.05950(9) 0.0404(5) Uani 1 1 d . .
H27A H 0.9218 0.9941 -0.0810 0.048 Uiso 1 1 calc R U
C28 C 0.78273(19) 0.9583(2) -0.06760(10) 0.0412(5) Uani 1 1 d . .
H28A H 0.7485 1.0201 -0.0940 0.049 Uiso 1 1 calc R U
C29 C 0.73088(17) 0.8843(2) -0.03767(9) 0.0353(5) Uani 1 1 d . .
H29A H 0.6607 0.8950 -0.0438 0.042 Uiso 1 1 calc R U
C30 C 0.78008(15) 0.79087(18) 0.00271(8) 0.0278(4) Uani 1 1 d . .
C31 C 0.72749(14) 0.71587(17) 0.03439(8) 0.0258(4) Uani 1 1 d . .
C32 C 0.77863(14) 0.62580(17) 0.07381(8) 0.0247(4) Uani 1 1 d . .
C33 C 0.72951(14) 0.54644(18) 0.10735(8) 0.0267(4) Uani 1 1 d . .
H33A H 0.6594 0.5542 0.1028 0.032 Uiso 1 1 calc R U
C34 C 0.78104(14) 0.45998(18) 0.14562(8) 0.0274(4) Uani 1 1 d . .
H34A H 0.7457 0.4097 0.1672 0.033 Uiso 1 1 calc R U
C35 C 1.04886(14) 0.67855(18) 0.06418(8) 0.0275(4) Uani 1 1 d . .
C36 C 1.10709(16) 0.7219(2) 0.11612(9) 0.0356(5) Uani 1 1 d . .
H36A H 1.0760 0.7610 0.1431 0.043 Uiso 1 1 calc R U
C37 C 1.20980(18) 0.7083(2) 0.12853(10) 0.0443(6) Uani 1 1 d . .
H37A H 1.2490 0.7384 0.1639 0.053 Uiso 1 1 calc R U
C38 C 1.25556(17) 0.6509(3) 0.08969(11) 0.0472(6) Uani 1 1 d . .
H38A H 1.3260 0.6409 0.0985 0.057 Uiso 1 1 calc R U
C39 C 1.19892(17) 0.6082(3) 0.03798(11) 0.0443(6) Uani 1 1 d . .
H39A H 1.2305 0.5693 0.0112 0.053 Uiso 1 1 calc R U
C40 C 1.09599(16) 0.6221(2) 0.02522(9) 0.0331(4) Uani 1 1 d . .
H40A H 1.0573 0.5928 -0.0104 0.040 Uiso 1 1 calc R U
C41 C 0.61832(14) 0.73745(18) 0.02682(8) 0.0278(4) Uani 1 1 d . .
C42 C 0.58444(17) 0.8358(2) 0.05597(10) 0.0418(5) Uani 1 1 d . .
H42A H 0.6313 0.8864 0.0821 0.050 Uiso 1 1 calc R U
C43 C 0.48320(18) 0.8619(3) 0.04771(11) 0.0491(6) Uani 1 1 d . .
H43A H 0.4613 0.9297 0.0682 0.059 Uiso 1 1 calc R U
C44 C 0.41471(17) 0.7895(2) 0.00991(11) 0.0452(6) Uani 1 1 d . .
H44A H 0.3455 0.8082 0.0035 0.054 Uiso 1 1 calc R U
C45 C 0.44662(19) 0.6911(3) -0.01830(13) 0.0537(7) Uani 1 1 d . .
H45A H 0.3992 0.6399 -0.0439 0.064 Uiso 1 1 calc R U
C46 C 0.54805(18) 0.6644(2) -0.01009(11) 0.0446(6) Uani 1 1 d . .
H46A H 0.5691 0.5951 -0.0301 0.053 Uiso 1 1 calc R U

loop_
_atom_site_aniso_label
_atom_site_aniso_U_11
_atom_site_aniso_U_22
_atom_site_aniso_U_33
_atom_site_aniso_U_23
_atom_site_aniso_U_13
_atom_site_aniso_U_12
B1 0.0244(10) 0.0242(10) 0.0296(11) 0.0036(8) 0.0022(8) -0.0017(8)
N1 0.0316(9) 0.0283(8) 0.0390(10) 0.0079(7) 0.0051(7) 0.0016(7)
C1 0.0253(9) 0.0203(8) 0.0254(9) 0.0057(7) 0.0021(7) -0.0013(7)
C2 0.0318(11) 0.0384(11) 0.0414(12) 0.0124(9) 0.0083(9) 0.0014(9)
C3 0.0615(16) 0.0470(14) 0.0424(13) 0.0090(11) 0.0220(12) 0.0176(12)
C4 0.078(2) 0.0457(14) 0.0368(13) -0.0067(11) 0.0079(13) 0.0082(13)
C5 0.0504(14) 0.0386(12) 0.0409(12) -0.0035(10) -0.0028(11) -0.0061(10)
C6 0.0315(10) 0.0272(10) 0.0342(10) 0.0046(8) 0.0009(8) -0.0043(8)
C7 0.0272(10) 0.0293(10) 0.0417(11) 0.0082(9) 0.0026(8) -0.0033(8)
C8 0.0278(11) 0.0493(14) 0.0778(19) 0.0101(13) 0.0069(12) -0.0076(10)
C9 0.0332(14) 0.0636(19) 0.117(3) 0.0300(19) 0.0297(16) 0.0055(13)
C10 0.0614(18) 0.0541(17) 0.097(2) 0.0262(17) 0.0480(18) 0.0257(15)
C11 0.0534(15) 0.0342(12) 0.0496(14) 0.0089(10) 0.0178(11) 0.0136(10)
C12 0.0215(8) 0.0234(9) 0.0283(9) 0.0024(7) 0.0041(7) 0.0013(7)
C13 0.0255(9) 0.0263(9) 0.0317(10) 0.0026(8) 0.0041(8) 0.0000(7)
C14 0.0409(11) 0.0261(10) 0.0332(10) 0.0073(8) 0.0074(9) 0.0022(8)
C15 0.0446(12) 0.0221(9) 0.0410(12) 0.0010(8) 0.0107(10) 0.0012(8)
C16 0.0405(12) 0.0286(10) 0.0331(10) -0.0045(8) 0.0086(9) 0.0012(8)
C17 0.0268(9) 0.0274(9) 0.0289(10) 0.0023(8) 0.0077(8) 0.0023(7)
C18 0.0573(15) 0.0327(11) 0.0301(11) 0.0089(9) -0.0069(10) -0.0064(10)
C19 0.095(2) 0.0226(11) 0.0518(15) 0.0012(10) 0.0151(15) -0.0019(12)
C20 0.0564(14) 0.0334(11) 0.0268(10) -0.0004(8) 0.0061(10) -0.0038(10)
C21 0.0251(9) 0.0219(8) 0.0261(9) 0.0012(7) 0.0048(7) -0.0009(7)
C22 0.0221(9) 0.0237(9) 0.0284(9) 0.0020(7) 0.0063(7) 0.0012(7)
C23 0.0254(9) 0.0231(8) 0.0243(9) -0.0012(7) 0.0067(7) -0.0003(7)
C24 0.0284(9) 0.0238(9) 0.0257(9) -0.0005(7) 0.0073(7) -0.0015(7)
C25 0.0335(10) 0.0228(9) 0.0257(9) -0.0006(7) 0.0064(8) -0.0025(7)
C26 0.0369(11) 0.0303(10) 0.0327(10) 0.0032(8) 0.0083(9) -0.0067(8)
C27 0.0534(14) 0.0334(11) 0.0340(11) 0.0077(9) 0.0095(10) -0.0101(10)
C28 0.0521(14) 0.0322(11) 0.0359(11) 0.0112(9) 0.0034(10) -0.0008(10)
C29 0.0373(11) 0.0305(10) 0.0351(11) 0.0075(9) 0.0028(9) 0.0030(8)
C30 0.0329(10) 0.0240(9) 0.0248(9) -0.0002(7) 0.0034(8) -0.0001(7)
C31 0.0268(9) 0.0229(9) 0.0263(9) -0.0006(7) 0.0032(7) 0.0011(7)
C32 0.0250(9) 0.0224(8) 0.0263(9) -0.0010(7) 0.0050(7) 0.0001(7)
C33 0.0208(9) 0.0283(9) 0.0305(9) 0.0022(8) 0.0052(7) 0.0002(7)
C34 0.0242(9) 0.0277(9) 0.0305(10) 0.0056(8) 0.0067(8) -0.0025(7)
C35 0.0280(10) 0.0256(9) 0.0297(10) 0.0040(7) 0.0082(8) -0.0044(7)
C36 0.0343(11) 0.0415(12) 0.0307(10) -0.0004(9) 0.0072(9) -0.0056(9)
C37 0.0353(12) 0.0556(15) 0.0382(12) 0.0026(10) 0.0010(10) -0.0122(10)
C38 0.0252(11) 0.0626(16) 0.0528(14) 0.0036(12) 0.0067(10) -0.0041(10)
C39 0.0330(12) 0.0536(14) 0.0499(14) -0.0046(11) 0.0169(10) -0.0032(10)
C40 0.0304(10) 0.0353(11) 0.0346(11) -0.0030(8) 0.0099(8) -0.0060(8)
C41 0.0276(10) 0.0259(9) 0.0282(9) 0.0066(7) 0.0033(8) 0.0017(7)
C42 0.0340(12) 0.0444(12) 0.0429(12) -0.0100(10) 0.0007(10) 0.0055(10)
C43 0.0383(13) 0.0547(15) 0.0537(15) -0.0043(12) 0.0092(11) 0.0139(11)
C44 0.0268(11) 0.0547(15) 0.0524(14) 0.0169(12) 0.0055(10) 0.0038(10)
C45 0.0320(12) 0.0541(15) 0.0668(17) -0.0044(13) -0.0053(12) -0.0095(11)
C46 0.0379(12) 0.0373(12) 0.0533(14) -0.0096(11) 0.0003(11) -0.0008(10)

loop_
_atom_type_symbol
_atom_type_description
_atom_type_scat_dispersion_real
_atom_type_scat_dispersion_imag
_atom_type_scat_source
C C 0.0033 0.0016 'International Tables Vol C Tables 4.2.6.8 and 6.1.1.4'
H H 0.0000 0.0000 'International Tables Vol C Tables 4.2.6.8 and 6.1.1.4'
B B 0.0013 0.0007 'International Tables Vol C Tables 4.2.6.8 and 6.1.1.4'
N N 0.0061 0.0033 'International Tables Vol C Tables 4.2.6.8 and 6.1.1.4'

loop_
_geom_angle_atom_site_label_1
_geom_angle_atom_site_label_2
_geom_angle_atom_site_label_3
_geom_angle
N1 B1 C1 95.76(14)
N1 B1 C21 108.03(15)
C1 B1 C21 101.31(15)
N1 B1 C12 109.00(15)
C1 B1 C12 120.21(16)
C21 B1 C12 119.58(16)
C11 N1 C7 119.6(2)
C11 N1 B1 128.29(19)
C7 N1 B1 111.92(17)
C2 C1 C6 117.49(19)
C2 C1 B1 130.87(18)
C6 C1 B1 111.10(17)
C3 C2 C1 121.5(2)
C4 C3 C2 120.0(2)
C5 C4 C3 120.0(2)
C4 C5 C6 119.4(2)
C1 C6 C5 121.7(2)
C1 C6 C7 110.44(18)
C5 C6 C7 127.9(2)
N1 C7 C8 120.9(2)
N1 C7 C6 110.16(17)
C8 C7 C6 129.0(2)
C9 C8 C7 118.8(3)
C8 C9 C10 120.2(3)
C11 C10 C9 119.4(3)
N1 C11 C10 121.2(3)
C17 C12 C13 116.19(16)
C17 C12 B1 122.38(16)
C13 C12 B1 121.07(16)
C14 C13 C12 120.89(18)
C14 C13 C18 115.81(18)
C12 C13 C18 123.30(17)
C15 C14 C13 122.38(19)
C16 C15 C14 117.19(19)
C16 C15 C19 121.7(2)
C14 C15 C19 121.1(2)
C15 C16 C17 122.36(19)
C16 C17 C12 120.96(18)
C16 C17 C20 115.38(18)
C12 C17 C20 123.66(17)
C22 C21 C34 116.57(16)
C22 C21 B1 122.69(17)
C34 C21 B1 120.18(16)
C21 C22 C23 123.83(17)
C24 C23 C22 121.27(17)
C24 C23 C32 120.21(17)
C22 C23 C32 118.51(16)
C23 C24 C25 119.95(18)
C23 C24 C35 119.38(16)
C25 C24 C35 120.67(17)
C24 C25 C26 122.05(19)
C24 C25 C30 119.75(17)
C26 C25 C30 118.18(18)
C27 C26 C25 121.5(2)
C26 C27 C28 120.5(2)
C29 C28 C27 120.3(2)
C28 C29 C30 121.4(2)
C31 C30 C29 121.70(18)
C31 C30 C25 120.14(17)
C29 C30 C25 118.14(18)
C32 C31 C30 119.93(17)
C32 C31 C41 121.10(17)
C30 C31 C41 118.93(16)
C31 C32 C33 122.70(17)
C31 C32 C23 119.95(17)
C33 C32 C23 117.35(16)
C34 C33 C32 121.56(17)
C33 C34 C21 122.17(17)
C40 C35 C36 118.86(19)
C40 C35 C24 121.20(17)
C36 C35 C24 119.91(18)
C37 C36 C35 120.3(2)
C38 C37 C36 120.2(2)
C37 C38 C39 120.1(2)
C38 C39 C40 119.9(2)
C39 C40 C35 120.6(2)
C46 C41 C42 117.8(2)
C46 C41 C31 122.12(19)
C42 C41 C31 120.03(18)
C41 C42 C43 121.3(2)
C44 C43 C42 119.9(2)
C45 C44 C43 119.6(2)
C44 C45 C46 120.7(2)
C41 C46 C45 120.7(2)

loop_
_geom_bond_atom_site_label_1
_geom_bond_atom_site_label_2
_geom_bond_distance
B1 N1 1.624(3)
B1 C1 1.627(3)
B1 C21 1.627(3)
B1 C12 1.638(3)
N1 C11 1.355(3)
N1 C7 1.375(3)
C1 C2 1.381(3)
C1 C6 1.385(3)
C2 C3 1.381(3)
C3 C4 1.378(4)
C4 C5 1.370(4)
C5 C6 1.391(3)
C6 C7 1.453(3)
C7 C8 1.393(3)
C8 C9 1.375(4)
C9 C10 1.394(5)
C10 C11 1.374(4)
C12 C17 1.416(3)
C12 C13 1.418(3)
C13 C14 1.393(3)
C13 C18 1.511(3)
C14 C15 1.384(3)
C15 C16 1.380(3)
C15 C19 1.511(3)
C16 C17 1.395(3)
C17 C20 1.516(3)
C21 C22 1.365(3)
C21 C34 1.438(3)
C22 C23 1.433(3)
C23 C24 1.404(3)
C23 C32 1.433(3)
C24 C25 1.406(3)
C24 C35 1.495(3)
C25 C26 1.430(3)
C25 C30 1.436(3)
C26 C27 1.361(3)
C27 C28 1.406(3)
C28 C29 1.367(3)
C29 C30 1.430(3)
C30 C31 1.407(3)
C31 C32 1.403(3)
C31 C41 1.489(3)
C32 C33 1.433(3)
C33 C34 1.364(3)
C35 C40 1.392(3)
C35 C36 1.396(3)
C36 C37 1.384(3)
C37 C38 1.382(4)
C38 C39 1.382(3)
C39 C40 1.387(3)
C41 C46 1.381(3)
C41 C42 1.384(3)
C42 C43 1.389(3)
C43 C44 1.374(4)
C44 C45 1.359(4)
C45 C46 1.393(3)
